data_7129978
loop_
_publ_author_name
'Yue, Erlin'
'Petrov, Andrey'
'Frost, Daniel Sebastian'
'Dettling, Lea'
'Conrad, Lawrence'
'Wossidlo, Friedrich'
'Coles, Nathan Thomas'
'Weber, Manuela'
'Muller, Christian'

_publ_section_title
;
 Highly Flexible Phosphabenzenes: A Missing Coordination Mode of
 2,4,6-Triaryl-\l3-Phosphinines
;
_journal_name_full 'Chemical Communications'
_journal_paper_doi 10.1039/D2CC01817A
_journal_year 2022
_chemical_formula_moiety 'C56 H38 Cr2 O8 P2 Rh2'
_chemical_formula_sum 'C56 H38 Cr2 O8 P2 Rh2'
_chemical_formula_weight 1210.62
_chemical_properties_physical Air-sensitive,Moisture-sensitive
_space_group_crystal_system monoclinic
_space_group_IT_number 14
_space_group_name_Hall '-P 2ybc'
_space_group_name_H-M_alt 'P 1 21/c 1'
_atom_sites_solution_hydrogens geom
_atom_sites_solution_primary dual
_audit_creation_date 2021-06-29
_audit_creation_method
;
Olex2 1.3
(compiled 2020.11.12 svn.r5f609507 for OlexSys, GUI svn.r6272)
;
_audit_update_record
;
2021-10-04 deposited with the CCDC.	2022-04-13 downloaded from the CCDC.
;
_cell_angle_alpha 90
_cell_angle_beta 109.916(4)
_cell_angle_gamma 90
_cell_formula_units_Z 2
_cell_length_a 11.9464(15)
_cell_length_b 25.216(3)
_cell_length_c 8.2418(10)
_cell_measurement_reflns_used 9326
_cell_measurement_temperature 100.0
_cell_measurement_theta_max 29.60
_cell_measurement_theta_min 2.43
_cell_volume 2334.3(5)
_computing_cell_refinement 'SAINT V8.40B (?, 2016)'
_computing_data_reduction 'SAINT V8.40B (?, 2016)'
_computing_molecular_graphics 'Olex2 1.3 (Dolomanov et al., 2009)'
_computing_publication_material 'Olex2 1.3 (Dolomanov et al., 2009)'
_computing_structure_refinement 'XL  (Sheldrick, 2008)'
_computing_structure_solution 'SHELXT 2018/2 (Sheldrick, 2018)'
_diffrn_ambient_temperature 100.0
_diffrn_measured_fraction_theta_full 0.996
_diffrn_measured_fraction_theta_max 0.995
_diffrn_measurement_device_type 'Bruker APEX-II CCD'
_diffrn_measurement_method '\f and \w scans'
_diffrn_radiation_type MoK\a
_diffrn_radiation_wavelength 0.71073
_diffrn_reflns_av_R_equivalents 0.0315
_diffrn_reflns_av_unetI/netI 0.0285
_diffrn_reflns_Laue_measured_fraction_full 0.996
_diffrn_reflns_Laue_measured_fraction_max 0.995
_diffrn_reflns_limit_h_max 15
_diffrn_reflns_limit_h_min -16
_diffrn_reflns_limit_k_max 35
_diffrn_reflns_limit_k_min -29
_diffrn_reflns_limit_l_max 11
_diffrn_reflns_limit_l_min -9
_diffrn_reflns_number 29404
_diffrn_reflns_point_group_measured_fraction_full 0.996
_diffrn_reflns_point_group_measured_fraction_max 0.995
_diffrn_reflns_theta_full 25.242
_diffrn_reflns_theta_max 29.609
_diffrn_reflns_theta_min 2.429
_diffrn_source_current 1.0
_diffrn_source_power 0.05
_diffrn_source_voltage 50.0
_diffrn_standards_number 0
_exptl_absorpt_coefficient_mu 1.276
_exptl_absorpt_correction_T_max 0.7459
_exptl_absorpt_correction_T_min 0.6291
_exptl_absorpt_correction_type multi-scan
_exptl_absorpt_process_details
;
SADABS-2016/2 (Bruker,2016/2) was used for absorption correction.
wR2(int) was 0.0938 before and 0.0566 after correction.
The Ratio of minimum to maximum transmission is 0.8434.
The \l/2 correction factor is Not present.
;
_exptl_crystal_colour red
_exptl_crystal_colour_primary red
_exptl_crystal_density_diffrn 1.722
_exptl_crystal_description Block
_exptl_crystal_F_000 1212
_exptl_crystal_recrystallization_method 'Re-crystallisation from solvent'
_exptl_crystal_size_max 0.45
_exptl_crystal_size_mid 0.32
_exptl_crystal_size_min 0.3
_refine_diff_density_max 0.580
_refine_diff_density_min -0.691
_refine_diff_density_rms 0.099
_refine_ls_extinction_method none
_refine_ls_goodness_of_fit_ref 1.098
_refine_ls_hydrogen_treatment constr
_refine_ls_matrix_type full
_refine_ls_number_parameters 317
_refine_ls_number_reflns 6531
_refine_ls_number_restraints 0
_refine_ls_restrained_S_all 1.098
_refine_ls_R_factor_all 0.0397
_refine_ls_R_factor_gt 0.0316
_refine_ls_shift/su_max 0.001
_refine_ls_shift/su_mean 0.000
_refine_ls_structure_factor_coef Fsqd
_refine_ls_weighting_details 'w=1/[\s^2^(Fo^2^)+(0.0204P)^2^+4.1293P] where P=(Fo^2^+2Fc^2^)/3'
_refine_ls_weighting_scheme calc
_refine_ls_wR_factor_gt 0.0647
_refine_ls_wR_factor_ref 0.0669
_reflns_Friedel_coverage 0.000
_reflns_number_gt 5711
_reflns_number_total 6531
_reflns_threshold_expression 'I > 2\s(I)'
_cod_data_source_file d2cc01817a2.cif
_cod_data_source_block yel228
_cod_database_code 7129978
_shelx_shelxl_version_number 2018/3
_shelx_space_group_comment
;
The symmetry employed for this shelxl refinement is uniquely defined
by the following loop, which should always be used as a source of
symmetry information in preference to the above space-group names.
They are only intended as comments.
;
_shelx_estimated_absorpt_t_max 0.701
_shelx_estimated_absorpt_t_min 0.598
_olex2_refinement_description
;
1. Fixed Uiso
 At 1.2 times of:
  All C(H) groups
 At 1.5 times of:
  All C(H,H,H) groups
2.a Ternary CH refined with riding coordinates:
 C4(H4), C2(H2)
2.b Aromatic/amide H refined with riding coordinates:
 C7(H7), C20(H20), C11(H11), C24(H24), C8(H8), C23(H23), C16(H16), C13(H13),
 C17(H17), C9(H9), C21(H21), C14(H14), C22(H22), C10(H10)
2.c Idealised Me refined as rotating group:
 C18(H18A,H18B,H18C)
;
_olex2_submission_special_instructions 'No special instructions were received'

loop_
_space_group_symop_operation_xyz
'x, y, z'
'-x, y+1/2, -z+1/2'
'-x, -y, -z'
'x, -y-1/2, z-1/2'

loop_
_atom_site_label
_atom_site_type_symbol
_atom_site_fract_x
_atom_site_fract_y
_atom_site_fract_z
_atom_site_U_iso_or_equiv
_atom_site_adp_type
_atom_site_occupancy
_atom_site_site_symmetry_order
_atom_site_calc_flag
_atom_site_refinement_flags_posn
_atom_site_refinement_flags_adp
_atom_site_refinement_flags_occupancy
_atom_site_disorder_assembly
_atom_site_disorder_group
Rh1 Rh 0.61557(2) 0.49965(2) 0.63093(2) 0.00685(5) Uani 1 1 d . . . . .
Cr1 Cr 0.24890(3) 0.57470(2) 0.48349(4) 0.00617(7) Uani 1 1 d . . . . .
P1 P 0.46133(5) 0.54620(2) 0.63505(7) 0.00621(10) Uani 1 1 d . . . . .
O4 O 0.27168(15) 0.59387(7) 0.1344(2) 0.0171(3) Uani 1 1 d . . . . .
O2 O 0.05232(15) 0.49435(7) 0.3504(2) 0.0197(4) Uani 1 1 d . . . . .
O3 O 0.04911(15) 0.64984(7) 0.3101(3) 0.0221(4) Uani 1 1 d . . . . .
O1 O 0.82194(16) 0.55074(8) 0.9102(3) 0.0259(4) Uani 1 1 d . . . . .
C6 C 0.35148(19) 0.46812(8) 0.7730(3) 0.0089(4) Uani 1 1 d . . . . .
C5 C 0.42985(18) 0.61558(8) 0.6083(3) 0.0076(4) Uani 1 1 d . . . . .
C26 C 0.13051(19) 0.52349(9) 0.4042(3) 0.0117(4) Uani 1 1 d . . . . .
C3 C 0.26288(18) 0.61477(8) 0.7306(3) 0.0080(4) Uani 1 1 d . . . . .
C4 C 0.34188(18) 0.64003(8) 0.6596(3) 0.0078(4) Uani 1 1 d . . . . .
H4 H 0.319204 0.676779 0.614925 0.009 Uiso 1 1 calc R U . . .
C1 C 0.35465(18) 0.52547(8) 0.7295(3) 0.0076(4) Uani 1 1 d . . . . .
C2 C 0.27222(18) 0.55955(8) 0.7641(3) 0.0085(4) Uani 1 1 d . . . . .
H2 H 0.203987 0.542365 0.787915 0.010 Uiso 1 1 calc R U . . .
C28 C 0.27113(18) 0.58053(9) 0.2682(3) 0.0108(4) Uani 1 1 d . . . . .
C19 C 0.49564(18) 0.65088(8) 0.5266(3) 0.0082(4) Uani 1 1 d . . . . .
C12 C 0.17735(18) 0.64695(8) 0.7849(3) 0.0084(4) Uani 1 1 d . . . . .
C7 C 0.4574(2) 0.44108(9) 0.8553(3) 0.0111(4) Uani 1 1 d . . . . .
H7 H 0.531426 0.458558 0.876074 0.013 Uiso 1 1 calc R U . . .
C27 C 0.12601(19) 0.62145(9) 0.3791(3) 0.0126(4) Uani 1 1 d . . . . .
C20 C 0.4343(2) 0.68636(9) 0.3954(3) 0.0124(4) Uani 1 1 d . . . . .
H20 H 0.349782 0.685179 0.349313 0.015 Uiso 1 1 calc R U . . .
C11 C 0.2428(2) 0.44164(9) 0.7423(3) 0.0135(4) Uani 1 1 d . . . . .
H11 H 0.169799 0.459397 0.685082 0.016 Uiso 1 1 calc R U . . .
C24 C 0.62011(19) 0.65286(9) 0.5896(3) 0.0124(4) Uani 1 1 d . . . . .
H24 H 0.663455 0.628687 0.676826 0.015 Uiso 1 1 calc R U . . .
C25 C 0.7411(2) 0.53146(9) 0.8117(3) 0.0134(4) Uani 1 1 d . . . . .
C8 C 0.4555(2) 0.38851(9) 0.9073(3) 0.0138(4) Uani 1 1 d . . . . .
H8 H 0.528225 0.370273 0.962207 0.017 Uiso 1 1 calc R U . . .
C23 C 0.6814(2) 0.68998(9) 0.5258(3) 0.0163(5) Uani 1 1 d . . . . .
H23 H 0.765905 0.691075 0.570196 0.020 Uiso 1 1 calc R U . . .
C16 C 0.1386(2) 0.72433(8) 0.9320(3) 0.0119(4) Uani 1 1 d . . . . .
H16 H 0.164834 0.757192 0.988496 0.014 Uiso 1 1 calc R U . . .
C13 C 0.06414(19) 0.62779(8) 0.7677(3) 0.0114(4) Uani 1 1 d . . . . .
H13 H 0.037858 0.594964 0.710924 0.014 Uiso 1 1 calc R U . . .
C17 C 0.21356(19) 0.69544(8) 0.8671(3) 0.0103(4) Uani 1 1 d . . . . .
H17 H 0.290175 0.708973 0.879036 0.012 Uiso 1 1 calc R U . . .
C9 C 0.3481(2) 0.36289(9) 0.8790(3) 0.0159(5) Uani 1 1 d . . . . .
H9 H 0.346905 0.327312 0.916311 0.019 Uiso 1 1 calc R U . . .
C21 C 0.4955(2) 0.72329(9) 0.3317(3) 0.0143(4) Uani 1 1 d . . . . .
H21 H 0.452741 0.747148 0.242984 0.017 Uiso 1 1 calc R U . . .
C14 C -0.01043(19) 0.65660(9) 0.8333(3) 0.0127(4) Uani 1 1 d . . . . .
H14 H -0.086633 0.642812 0.822490 0.015 Uiso 1 1 calc R U . . .
C22 C 0.6190(2) 0.72524(9) 0.3978(3) 0.0158(5) Uani 1 1 d . . . . .
H22 H 0.660797 0.750705 0.355293 0.019 Uiso 1 1 calc R U . . .
C10 C 0.2421(2) 0.38937(9) 0.7959(3) 0.0178(5) Uani 1 1 d . . . . .
H10 H 0.168424 0.371624 0.775485 0.021 Uiso 1 1 calc R U . . .
C15 C 0.0250(2) 0.70533(9) 0.9145(3) 0.0126(4) Uani 1 1 d . . . . .
C18 C -0.0585(2) 0.73755(10) 0.9776(3) 0.0187(5) Uani 1 1 d . . . . .
H18A H -0.012215 0.761516 1.069561 0.028 Uiso 1 1 calc R U . . .
H18B H -0.105877 0.713692 1.022341 0.028 Uiso 1 1 calc R U . . .
H18C H -0.111669 0.758352 0.881749 0.028 Uiso 1 1 calc R U . . .

loop_
_atom_site_aniso_label
_atom_site_aniso_U_11
_atom_site_aniso_U_22
_atom_site_aniso_U_33
_atom_site_aniso_U_23
_atom_site_aniso_U_13
_atom_site_aniso_U_12
Rh1 0.00653(7) 0.00649(7) 0.00769(8) -0.00116(6) 0.00265(5) 0.00124(6)
Cr1 0.00605(14) 0.00520(14) 0.00774(16) -0.00062(12) 0.00296(12) 0.00062(11)
P1 0.0063(2) 0.0053(2) 0.0076(2) -0.00012(18) 0.00316(19) 0.00076(18)
O4 0.0213(9) 0.0186(8) 0.0124(8) 0.0055(7) 0.0071(7) 0.0060(7)
O2 0.0192(8) 0.0171(9) 0.0246(9) -0.0070(7) 0.0100(7) -0.0085(7)
O3 0.0155(8) 0.0173(9) 0.0281(10) 0.0019(7) 0.0005(7) 0.0069(7)
O1 0.0176(9) 0.0326(11) 0.0239(10) -0.0136(8) 0.0025(7) -0.0055(8)
C6 0.0132(10) 0.0056(9) 0.0105(10) -0.0006(7) 0.0073(8) 0.0004(7)
C5 0.0071(9) 0.0058(9) 0.0093(10) 0.0009(7) 0.0022(7) -0.0001(7)
C26 0.0134(10) 0.0110(10) 0.0126(11) 0.0000(8) 0.0070(8) 0.0015(8)
C3 0.0101(9) 0.0062(9) 0.0078(10) -0.0026(7) 0.0033(8) 0.0001(7)
C4 0.0081(9) 0.0059(9) 0.0087(10) -0.0013(7) 0.0018(7) 0.0004(7)
C1 0.0091(9) 0.0073(9) 0.0068(9) 0.0001(7) 0.0033(7) 0.0004(7)
C2 0.0090(9) 0.0091(9) 0.0079(10) -0.0003(7) 0.0033(7) -0.0002(7)
C28 0.0081(9) 0.0098(10) 0.0135(11) -0.0008(8) 0.0023(8) 0.0011(7)
C19 0.0093(9) 0.0057(8) 0.0115(11) -0.0015(7) 0.0062(8) -0.0006(7)
C12 0.0098(9) 0.0074(9) 0.0090(10) 0.0010(7) 0.0043(8) 0.0018(7)
C7 0.0128(10) 0.0097(10) 0.0105(10) 0.0004(8) 0.0036(8) 0.0001(8)
C27 0.0120(10) 0.0094(10) 0.0157(11) -0.0031(8) 0.0039(8) -0.0010(8)
C20 0.0110(10) 0.0101(10) 0.0171(11) 0.0010(8) 0.0059(8) 0.0026(8)
C11 0.0114(10) 0.0098(10) 0.0202(12) 0.0009(9) 0.0066(9) 0.0006(8)
C24 0.0096(10) 0.0132(10) 0.0139(11) 0.0026(8) 0.0036(8) -0.0004(8)
C25 0.0145(10) 0.0136(10) 0.0138(11) -0.0025(8) 0.0069(9) 0.0015(8)
C8 0.0174(11) 0.0105(10) 0.0114(11) 0.0015(8) 0.0023(9) 0.0038(8)
C23 0.0106(10) 0.0178(11) 0.0215(12) 0.0004(9) 0.0069(9) -0.0043(8)
C16 0.0152(10) 0.0063(9) 0.0154(11) -0.0025(8) 0.0069(9) 0.0018(8)
C13 0.0114(10) 0.0081(9) 0.0159(11) -0.0015(8) 0.0063(8) -0.0004(8)
C17 0.0097(10) 0.0094(9) 0.0124(10) 0.0000(8) 0.0044(8) 0.0001(7)
C9 0.0242(12) 0.0051(9) 0.0208(12) 0.0031(8) 0.0107(10) 0.0017(8)
C21 0.0183(11) 0.0102(10) 0.0161(11) 0.0039(8) 0.0083(9) 0.0029(8)
C14 0.0094(10) 0.0121(10) 0.0182(11) 0.0010(9) 0.0068(8) 0.0009(8)
C22 0.0204(11) 0.0108(10) 0.0204(12) 0.0009(9) 0.0125(10) -0.0028(9)
C10 0.0171(11) 0.0126(11) 0.0268(13) 0.0001(10) 0.0114(10) -0.0035(9)
C15 0.0138(10) 0.0145(10) 0.0115(10) 0.0017(8) 0.0067(8) 0.0059(8)
C18 0.0163(11) 0.0217(12) 0.0214(13) -0.0026(10) 0.0107(9) 0.0067(9)

loop_
_atom_type_symbol
_atom_type_description
_atom_type_scat_dispersion_real
_atom_type_scat_dispersion_imag
_atom_type_scat_source
C C 0.0033 0.0016 'International Tables Vol C Tables 4.2.6.8 and 6.1.1.4'
H H 0.0000 0.0000 'International Tables Vol C Tables 4.2.6.8 and 6.1.1.4'
Cr Cr 0.3209 0.6236 'International Tables Vol C Tables 4.2.6.8 and 6.1.1.4'
O O 0.0106 0.0060 'International Tables Vol C Tables 4.2.6.8 and 6.1.1.4'
P P 0.1023 0.0942 'International Tables Vol C Tables 4.2.6.8 and 6.1.1.4'
Rh Rh -1.1178 0.9187 'International Tables Vol C Tables 4.2.6.8 and 6.1.1.4'

loop_
_geom_angle_atom_site_label_1
_geom_angle_atom_site_label_2
_geom_angle_atom_site_label_3
_geom_angle
_geom_angle_site_symmetry_1
_geom_angle_site_symmetry_3
_geom_angle_publ_flag
Cr1 Rh1 Rh1 105.421(12) 3_666 3_666 ?
P1 Rh1 Rh1 48.412(14) 3_666 3_666 ?
P1 Rh1 Rh1 53.847(16) . 3_666 ?
P1 Rh1 Cr1 159.196(17) . 3_666 ?
P1 Rh1 Cr1 57.037(15) 3_666 3_666 ?
P1 Rh1 P1 102.260(19) . 3_666 ?
P1 Rh1 C28 144.74(5) . 3_666 ?
P1 Rh1 C28 84.56(5) 3_666 3_666 ?
C28 Rh1 Rh1 123.14(5) 3_666 3_666 ?
C28 Rh1 Cr1 41.10(5) 3_666 3_666 ?
C25 Rh1 Rh1 152.95(7) . 3_666 ?
C25 Rh1 Cr1 98.76(7) . 3_666 ?
C25 Rh1 P1 101.85(7) . . ?
C25 Rh1 P1 152.57(7) . 3_666 ?
C25 Rh1 C28 83.29(9) . 3_666 ?
P1 Cr1 Rh1 52.042(15) . 3_666 ?
C5 Cr1 Rh1 83.63(5) . 3_666 ?
C5 Cr1 P1 43.23(5) . . ?
C5 Cr1 C1 72.71(7) . . ?
C26 Cr1 Rh1 82.90(7) . 3_666 ?
C26 Cr1 P1 119.50(7) . . ?
C26 Cr1 C5 162.73(9) . . ?
C26 Cr1 C3 116.55(9) . . ?
C26 Cr1 C4 153.24(9) . . ?
C26 Cr1 C1 93.30(9) . . ?
C26 Cr1 C2 93.21(9) . . ?
C26 Cr1 C28 93.29(10) . . ?
C3 Cr1 Rh1 136.81(6) . 3_666 ?
C3 Cr1 P1 85.81(6) . . ?
C3 Cr1 C5 67.73(7) . . ?
C3 Cr1 C1 66.38(7) . . ?
C3 Cr1 C2 36.74(7) . . ?
C4 Cr1 Rh1 119.39(5) . 3_666 ?
C4 Cr1 P1 72.15(5) . . ?
C4 Cr1 C5 36.07(7) . . ?
C4 Cr1 C3 37.16(7) . . ?
C4 Cr1 C1 79.97(8) . . ?
C4 Cr1 C2 66.33(8) . . ?
C1 Cr1 Rh1 74.78(5) . 3_666 ?
C1 Cr1 P1 42.79(5) . . ?
C2 Cr1 Rh1 109.99(5) . 3_666 ?
C2 Cr1 P1 72.13(5) . . ?
C2 Cr1 C5 81.30(7) . . ?
C2 Cr1 C1 35.49(7) . . ?
C28 Cr1 Rh1 57.36(7) . 3_666 ?
C28 Cr1 P1 92.74(7) . . ?
C28 Cr1 C5 88.50(8) . . ?
C28 Cr1 C3 146.43(9) . . ?
C28 Cr1 C4 110.89(9) . . ?
C28 Cr1 C1 130.32(8) . . ?
C28 Cr1 C2 164.82(8) . . ?
C27 Cr1 Rh1 135.87(7) . 3_666 ?
C27 Cr1 P1 156.49(7) . . ?
C27 Cr1 C5 113.50(9) . . ?
C27 Cr1 C26 83.75(10) . . ?
C27 Cr1 C3 86.38(9) . . ?
C27 Cr1 C4 88.42(9) . . ?
C27 Cr1 C1 147.93(9) . . ?
C27 Cr1 C2 112.61(9) . . ?
C27 Cr1 C28 81.75(10) . . ?
Rh1 P1 Rh1 77.743(18) . 3_666 ?
Rh1 P1 Cr1 148.58(3) . . ?
Rh1 P1 Cr1 70.918(17) 3_666 . ?
C5 P1 Rh1 131.62(7) . . ?
C5 P1 Rh1 111.39(7) . 3_666 ?
C5 P1 Cr1 61.70(7) . . ?
C1 P1 Rh1 125.35(7) . . ?
C1 P1 Rh1 98.70(7) . 3_666 ?
C1 P1 Cr1 63.34(7) . . ?
C1 P1 C5 100.90(9) . . ?
C7 C6 C1 119.84(19) . . ?
C7 C6 C11 119.1(2) . . ?
C11 C6 C1 120.97(19) . . ?
P1 C5 Cr1 75.07(7) . . ?
C4 C5 Cr1 69.20(11) . . ?
C4 C5 P1 122.75(15) . . ?
C4 C5 C19 115.99(18) . . ?
C19 C5 Cr1 128.74(15) . . ?
C19 C5 P1 121.25(15) . . ?
O2 C26 Cr1 175.7(2) . . ?
C4 C3 Cr1 71.35(12) . . ?
C4 C3 C12 120.01(18) . . ?
C2 C3 Cr1 73.06(12) . . ?
C2 C3 C4 120.14(18) . . ?
C2 C3 C12 119.62(18) . . ?
C12 C3 Cr1 132.60(15) . . ?
Cr1 C4 H4 115.7 . . ?
C5 C4 Cr1 74.74(12) . . ?
C5 C4 C3 126.79(18) . . ?
C5 C4 H4 115.7 . . ?
C3 C4 Cr1 71.49(12) . . ?
C3 C4 H4 115.7 . . ?
P1 C1 Cr1 73.87(7) . . ?
C6 C1 Cr1 132.05(15) . . ?
C6 C1 P1 117.98(14) . . ?
C2 C1 Cr1 69.14(12) . . ?
C2 C1 P1 124.25(16) . . ?
C2 C1 C6 117.77(18) . . ?
Cr1 C2 H2 116.7 . . ?
C3 C2 Cr1 70.20(12) . . ?
C3 C2 H2 116.7 . . ?
C1 C2 Cr1 75.38(12) . . ?
C1 C2 C3 125.10(19) . . ?
C1 C2 H2 116.7 . . ?
Cr1 C28 Rh1 81.54(8) . 3_666 ?
O4 C28 Rh1 112.79(16) . 3_666 ?
O4 C28 Cr1 165.63(19) . . ?
C20 C19 C5 120.76(19) . . ?
C24 C19 C5 120.72(19) . . ?
C24 C19 C20 118.27(19) . . ?
C13 C12 C3 121.39(19) . . ?
C17 C12 C3 119.58(19) . . ?
C17 C12 C13 118.84(19) . . ?
C6 C7 H7 119.7 . . ?
C6 C7 C8 120.5(2) . . ?
C8 C7 H7 119.7 . . ?
O3 C27 Cr1 178.2(2) . . ?
C19 C20 H20 119.5 . . ?
C21 C20 C19 120.9(2) . . ?
C21 C20 H20 119.5 . . ?
C6 C11 H11 120.1 . . ?
C10 C11 C6 119.9(2) . . ?
C10 C11 H11 120.1 . . ?
C19 C24 H24 119.6 . . ?
C23 C24 C19 120.7(2) . . ?
C23 C24 H24 119.6 . . ?
O1 C25 Rh1 173.9(2) . . ?
C7 C8 H8 119.9 . . ?
C9 C8 C7 120.2(2) . . ?
C9 C8 H8 119.9 . . ?
C24 C23 H23 119.9 . . ?
C22 C23 C24 120.1(2) . . ?
C22 C23 H23 119.9 . . ?
C17 C16 H16 119.7 . . ?
C17 C16 C15 120.6(2) . . ?
C15 C16 H16 119.7 . . ?
C12 C13 H13 119.8 . . ?
C14 C13 C12 120.3(2) . . ?
C14 C13 H13 119.8 . . ?
C12 C17 C16 120.7(2) . . ?
C12 C17 H17 119.6 . . ?
C16 C17 H17 119.6 . . ?
C8 C9 H9 120.1 . . ?
C8 C9 C10 119.7(2) . . ?
C10 C9 H9 120.1 . . ?
C20 C21 H21 120.0 . . ?
C22 C21 C20 120.0(2) . . ?
C22 C21 H21 120.0 . . ?
C13 C14 H14 119.5 . . ?
C13 C14 C15 121.1(2) . . ?
C15 C14 H14 119.5 . . ?
C23 C22 C21 119.9(2) . . ?
C23 C22 H22 120.0 . . ?
C21 C22 H22 120.0 . . ?
C11 C10 H10 119.7 . . ?
C9 C10 C11 120.6(2) . . ?
C9 C10 H10 119.7 . . ?
C16 C15 C18 120.8(2) . . ?
C14 C15 C16 118.43(19) . . ?
C14 C15 C18 120.8(2) . . ?
C15 C18 H18A 109.5 . . ?
C15 C18 H18B 109.5 . . ?
C15 C18 H18C 109.5 . . ?
H18A C18 H18B 109.5 . . ?
H18A C18 H18C 109.5 . . ?
H18B C18 H18C 109.5 . . ?

loop_
_geom_bond_atom_site_label_1
_geom_bond_atom_site_label_2
_geom_bond_distance
_geom_bond_site_symmetry_2
_geom_bond_publ_flag
Rh1 Rh1 2.8675(4) 3_666 ?
Rh1 Cr1 2.8400(4) 3_666 ?
Rh1 P1 2.1947(6) . ?
Rh1 P1 2.3695(6) 3_666 ?
Rh1 C28 2.418(2) 3_666 ?
Rh1 C25 1.895(2) . ?
Cr1 P1 2.5214(7) . ?
Cr1 C5 2.298(2) . ?
Cr1 C26 1.861(2) . ?
Cr1 C3 2.228(2) . ?
Cr1 C4 2.226(2) . ?
Cr1 C1 2.346(2) . ?
Cr1 C2 2.265(2) . ?
Cr1 C28 1.887(2) . ?
Cr1 C27 1.851(2) . ?
P1 C5 1.787(2) . ?
P1 C1 1.783(2) . ?
O4 C28 1.155(3) . ?
O2 C26 1.152(3) . ?
O3 C27 1.151(3) . ?
O1 C25 1.137(3) . ?
C6 C1 1.493(3) . ?
C6 C7 1.393(3) . ?
C6 C11 1.405(3) . ?
C5 C4 1.402(3) . ?
C5 C19 1.491(3) . ?
C3 C4 1.419(3) . ?
C3 C2 1.416(3) . ?
C3 C12 1.488(3) . ?
C4 H4 1.0000 . ?
C1 C2 1.407(3) . ?
C2 H2 1.0000 . ?
C19 C20 1.403(3) . ?
C19 C24 1.399(3) . ?
C12 C13 1.397(3) . ?
C12 C17 1.393(3) . ?
C7 H7 0.9500 . ?
C7 C8 1.396(3) . ?
C20 H20 0.9500 . ?
C20 C21 1.393(3) . ?
C11 H11 0.9500 . ?
C11 C10 1.391(3) . ?
C24 H24 0.9500 . ?
C24 C23 1.397(3) . ?
C8 H8 0.9500 . ?
C8 C9 1.384(3) . ?
C23 H23 0.9500 . ?
C23 C22 1.387(3) . ?
C16 H16 0.9500 . ?
C16 C17 1.395(3) . ?
C16 C15 1.400(3) . ?
C13 H13 0.9500 . ?
C13 C14 1.393(3) . ?
C17 H17 0.9500 . ?
C9 H9 0.9500 . ?
C9 C10 1.389(3) . ?
C21 H21 0.9500 . ?
C21 C22 1.389(3) . ?
C14 H14 0.9500 . ?
C14 C15 1.394(3) . ?
C22 H22 0.9500 . ?
C10 H10 0.9500 . ?
C15 C18 1.509(3) . ?
C18 H18A 0.9800 . ?
C18 H18B 0.9800 . ?
C18 H18C 0.9800 . ?

loop_
_geom_torsion_atom_site_label_1
_geom_torsion_atom_site_label_2
_geom_torsion_atom_site_label_3
_geom_torsion_atom_site_label_4
_geom_torsion
_geom_torsion_site_symmetry_1
_geom_torsion_site_symmetry_2
_geom_torsion_site_symmetry_3
_geom_torsion_site_symmetry_4
_geom_torsion_publ_flag
Rh1 Cr1 C28 O4 -176.1(8) 3_666 . . . ?
Rh1 P1 C5 Cr1 144.90(5) . . . . ?
Rh1 P1 C5 Cr1 52.44(6) 3_666 . . . ?
Rh1 P1 C5 C4 104.95(18) 3_666 . . . ?
Rh1 P1 C5 C4 -162.59(14) . . . . ?
Rh1 P1 C5 C19 -74.13(17) 3_666 . . . ?
Rh1 P1 C5 C19 18.3(2) . . . . ?
Rh1 P1 C1 Cr1 -63.46(4) 3_666 . . . ?
Rh1 P1 C1 Cr1 -144.55(5) . . . . ?
Rh1 P1 C1 C6 66.02(16) 3_666 . . . ?
Rh1 P1 C1 C6 -15.1(2) . . . . ?
Rh1 P1 C1 C2 165.65(15) . . . . ?
Rh1 P1 C1 C2 -113.25(18) 3_666 . . . ?
Cr1 P1 C5 C4 52.51(16) . . . . ?
Cr1 P1 C5 C19 -126.57(19) . . . . ?
Cr1 P1 C1 C6 129.48(18) . . . . ?
Cr1 P1 C1 C2 -49.80(17) . . . . ?
Cr1 C5 C4 C3 52.0(2) . . . . ?
Cr1 C5 C19 C20 35.7(3) . . . . ?
Cr1 C5 C19 C24 -150.14(17) . . . . ?
Cr1 C3 C4 C5 -53.3(2) . . . . ?
Cr1 C3 C2 C1 54.5(2) . . . . ?
Cr1 C3 C12 C13 53.8(3) . . . . ?
Cr1 C3 C12 C17 -131.3(2) . . . . ?
Cr1 C1 C2 C3 -52.3(2) . . . . ?
P1 Cr1 C28 Rh1 40.36(5) . . . 3_666 ?
P1 Cr1 C28 O4 -135.8(8) . . . . ?
P1 C5 C4 Cr1 -55.10(15) . . . . ?
P1 C5 C4 C3 -3.0(3) . . . . ?
P1 C5 C19 C20 131.49(19) . . . . ?
P1 C5 C19 C24 -54.4(3) . . . . ?
P1 C1 C2 Cr1 51.74(15) . . . . ?
P1 C1 C2 C3 -0.6(3) . . . . ?
C6 C1 C2 Cr1 -127.54(18) . . . . ?
C6 C1 C2 C3 -179.9(2) . . . . ?
C6 C7 C8 C9 -0.6(3) . . . . ?
C6 C11 C10 C9 -0.3(4) . . . . ?
C5 Cr1 C28 Rh1 83.39(7) . . . 3_666 ?
C5 Cr1 C28 O4 -92.7(8) . . . . ?
C5 P1 C1 Cr1 50.44(8) . . . . ?
C5 P1 C1 C6 179.92(16) . . . . ?
C5 P1 C1 C2 0.6(2) . . . . ?
C5 C19 C20 C21 173.1(2) . . . . ?
C5 C19 C24 C23 -173.0(2) . . . . ?
C26 Cr1 C28 Rh1 -79.41(8) . . . 3_666 ?
C26 Cr1 C28 O4 104.5(8) . . . . ?
C3 Cr1 C28 Rh1 126.92(13) . . . 3_666 ?
C3 Cr1 C28 O4 -49.2(8) . . . . ?
C3 C12 C13 C14 174.3(2) . . . . ?
C3 C12 C17 C16 -174.7(2) . . . . ?
C4 Cr1 C28 Rh1 112.29(7) . . . 3_666 ?
C4 Cr1 C28 O4 -63.8(8) . . . . ?
C4 C5 C19 C20 -47.6(3) . . . . ?
C4 C5 C19 C24 126.5(2) . . . . ?
C4 C3 C2 Cr1 -55.71(18) . . . . ?
C4 C3 C2 C1 -1.2(3) . . . . ?
C4 C3 C12 C13 145.5(2) . . . . ?
C4 C3 C12 C17 -39.6(3) . . . . ?
C1 Cr1 C28 Rh1 17.73(12) . . . 3_666 ?
C1 Cr1 C28 O4 -158.4(7) . . . . ?
C1 P1 C5 Cr1 -51.49(8) . . . . ?
C1 P1 C5 C4 1.0(2) . . . . ?
C1 P1 C5 C19 -178.06(17) . . . . ?
C1 C6 C7 C8 175.63(19) . . . . ?
C1 C6 C11 C10 -175.1(2) . . . . ?
C2 Cr1 C28 Rh1 35.8(4) . . . 3_666 ?
C2 Cr1 C28 O4 -140.3(7) . . . . ?
C2 C3 C4 Cr1 56.53(18) . . . . ?
C2 C3 C4 C5 3.2(3) . . . . ?
C2 C3 C12 C13 -40.0(3) . . . . ?
C2 C3 C12 C17 134.9(2) . . . . ?
C19 C5 C4 Cr1 124.02(18) . . . . ?
C19 C5 C4 C3 176.1(2) . . . . ?
C19 C20 C21 C22 0.2(3) . . . . ?
C19 C24 C23 C22 -0.4(4) . . . . ?
C12 C3 C4 Cr1 -129.05(19) . . . . ?
C12 C3 C4 C5 177.6(2) . . . . ?
C12 C3 C2 Cr1 129.85(19) . . . . ?
C12 C3 C2 C1 -175.7(2) . . . . ?
C12 C13 C14 C15 1.1(3) . . . . ?
C7 C6 C1 Cr1 138.00(19) . . . . ?
C7 C6 C1 P1 44.8(3) . . . . ?
C7 C6 C1 C2 -135.9(2) . . . . ?
C7 C6 C11 C10 0.8(3) . . . . ?
C7 C8 C9 C10 1.1(4) . . . . ?
C27 Cr1 C28 Rh1 -162.60(9) . . . 3_666 ?
C27 Cr1 C28 O4 21.3(8) . . . . ?
C20 C19 C24 C23 1.3(3) . . . . ?
C20 C21 C22 C23 0.7(4) . . . . ?
C11 C6 C1 Cr1 -46.1(3) . . . . ?
C11 C6 C1 P1 -139.29(19) . . . . ?
C11 C6 C1 C2 40.0(3) . . . . ?
C11 C6 C7 C8 -0.3(3) . . . . ?
C24 C19 C20 C21 -1.2(3) . . . . ?
C24 C23 C22 C21 -0.6(4) . . . . ?
C8 C9 C10 C11 -0.7(4) . . . . ?
C13 C12 C17 C16 0.3(3) . . . . ?
C13 C14 C15 C16 -1.3(3) . . . . ?
C13 C14 C15 C18 177.0(2) . . . . ?
C17 C12 C13 C14 -0.6(3) . . . . ?
C17 C16 C15 C14 1.0(3) . . . . ?
C17 C16 C15 C18 -177.3(2) . . . . ?
C15 C16 C17 C12 -0.5(3) . . . . ?
